data_2013472
loop_
_publ_author_name
'Steyl, Gideon'
'Roodt, Andreas'

_publ_section_title
;
 3,7-Dibromohinokitiol: a redetermination
;
_journal_issue 9
_journal_name_full 'Acta Crystallographica Section C'
_journal_page_first o525
_journal_page_last o527
_journal_paper_doi 10.1107/S0108270103016548
_journal_volume 59
_journal_year 2003
_chemical_formula_iupac 'C10 H10 Br2 O2'
_chemical_formula_moiety 'C10 H10 Br2 O2'
_chemical_formula_sum 'C10 H10 Br2 O2'
_chemical_formula_weight 322.00
_chemical_melting_point 133
_chemical_name_systematic
;
3,7-dibromo-2-hydroxy-6-isopropyl-2,4,6-cycloheptatrien-1-one
;
_space_group_IT_number 61
_symmetry_cell_setting orthorhombic
_symmetry_space_group_name_Hall '-P 2ac 2ab'
_symmetry_space_group_name_H-M 'P b c a'
_atom_sites_solution_hydrogens 'riding model'
_atom_sites_solution_primary direct
_atom_sites_solution_secondary difmap
_audit_creation_method SHELXL97
_cell_angle_alpha 90
_cell_angle_beta 90
_cell_angle_gamma 90
_cell_formula_units_Z 8
_cell_length_a 11.138(2)
_cell_length_b 13.570(3)
_cell_length_c 14.570(3)
_cell_measurement_reflns_used 1015
_cell_measurement_temperature 293(2)
_cell_measurement_theta_max 24.42
_cell_measurement_theta_min 2.75
_cell_volume 2202.1(8)
_computing_cell_refinement 'SAINT-Plus (Bruker, 1999)'
_computing_data_collection 'SMART-NT (Bruker, 1998)'
_computing_data_reduction 'SAINT-Plus and XPREP (Bruker, 1999)'
_computing_molecular_graphics 'DIAMOND (Brandenburg, 2000)'
_computing_publication_material SHELXL97
_computing_structure_refinement 'SHELXL97 (Sheldrick, 1997)'
_computing_structure_solution 'SHELXS97 (Sheldrick, 1997)'
_diffrn_ambient_temperature 293(2)
_diffrn_detector_area_resol_mean '512 x 512'
_diffrn_measured_fraction_theta_full 0.991
_diffrn_measured_fraction_theta_max 0.991
_diffrn_measurement_device_type 'Make? Model? CCD area-detector'
_diffrn_measurement_method \w
_diffrn_radiation_monochromator graphite
_diffrn_radiation_source 'fine-focus sealed tube'
_diffrn_radiation_type MoK\a
_diffrn_radiation_wavelength 0.71073
_diffrn_reflns_av_R_equivalents 0.046
_diffrn_reflns_av_sigmaI/netI 0.037
_diffrn_reflns_limit_h_max 13
_diffrn_reflns_limit_h_min -11
_diffrn_reflns_limit_k_max 16
_diffrn_reflns_limit_k_min -14
_diffrn_reflns_limit_l_max 17
_diffrn_reflns_limit_l_min -17
_diffrn_reflns_number 11457
_diffrn_reflns_theta_full 25.68
_diffrn_reflns_theta_max 25.68
_diffrn_reflns_theta_min 5.16
_diffrn_standards_decay_% 0
_diffrn_standards_interval_count 'first 80 frames repeated after collection'
_diffrn_standards_interval_time 0
_diffrn_standards_number 0
_exptl_absorpt_coefficient_mu 7.333
_exptl_absorpt_correction_T_max 0.309
_exptl_absorpt_correction_T_min 0.170
_exptl_absorpt_correction_type empirical
_exptl_absorpt_process_details '(SADABS; Sheldrick, 1996)'
_exptl_crystal_colour orange
_exptl_crystal_density_diffrn 1.942
_exptl_crystal_density_meas 1.94
_exptl_crystal_density_method 'flotation in aqueous KI'
_exptl_crystal_description parallelepiped
_exptl_crystal_F_000 1248
_exptl_crystal_size_max 0.35
_exptl_crystal_size_mid 0.17
_exptl_crystal_size_min 0.16
_refine_diff_density_max 0.60
_refine_diff_density_min -0.70
_refine_ls_extinction_method none
_refine_ls_goodness_of_fit_ref 1.010
_refine_ls_hydrogen_treatment constr
_refine_ls_matrix_type full
_refine_ls_number_parameters 131
_refine_ls_number_reflns 2080
_refine_ls_number_restraints 0
_refine_ls_restrained_S_all 1.010
_refine_ls_R_factor_all 0.070
_refine_ls_R_factor_gt 0.037
_refine_ls_shift/su_max <0.001
_refine_ls_shift/su_mean 0.000
_refine_ls_structure_factor_coef Fsqd
_refine_ls_weighting_details 'calc w = 1/[\s^2^(Fo^2^)+(0.0587P)^2^] where P=(Fo^2^+2Fc^2^)/3'
_refine_ls_weighting_scheme calc
_refine_ls_wR_factor_gt 0.093
_refine_ls_wR_factor_ref 0.106
_reflns_number_gt 1313
_reflns_number_total 2080
_reflns_threshold_expression I>2\s(I)
_cod_data_source_file jz1565.cif
_cod_data_source_block I
_cod_depositor_comments
;
The following automatic conversions were performed:
'_symmetry_cell_setting' value 'Orthorhombic' changed to 'orthorhombic'
according to '/home/saulius/struct/CIF-dictionaries/cif_core.dic'
dictionary named 'cif_core.dic' version 2.4.1 from
2010-06-29.

'_geom_bond_publ_flag' value 'YES' changed to 'yes' according
to '/home/saulius/struct/CIF-dictionaries/cif_core.dic' dictionary named
'cif_core.dic' version 2.4.1 from 2010-06-29 (14 times).

Automatic conversion script
Id: cif_fix_enum 1527 2010-12-29 10:47:43Z saulius 

The following automatic conversions were performed:

'_symmetry_cell_setting' value 'Orthorhombic' changed to
'orthorhombic' according to
/home/saulius/struct/CIF-dictionaries/cif_core.dic dictionary named
'cif_core.dic' version 2.4.1 from 2010-06-29.

'_geom_bond_publ_flag'
value 'YES' changed to 'yes' according to
/home/saulius/struct/CIF-dictionaries/cif_core.dic dictionary named
'cif_core.dic' version 2.4.1 from 2010-06-29 (14
times).

'_geom_angle_publ_flag' value 'YES' changed to 'yes'
according to /home/saulius/struct/CIF-dictionaries/cif_core.dic
dictionary named 'cif_core.dic' version 2.4.1 from 2010-06-29 (13
times).

'_geom_torsion_publ_flag' value 'YES' changed to 'yes'
according to /home/saulius/struct/CIF-dictionaries/cif_core.dic
dictionary named 'cif_core.dic' version 2.4.1 from 2010-06-29 (7
times).

Automatic conversion script
Id: cif_fix_values 1715 2011-07-08 13:25:40Z adriana 
;
_cod_original_cell_volume 2202.3(8)
_cod_original_sg_symbol_Hall '-p 2ac 2ab'
_cod_database_code 2013472
_cod_database_fobs_code 2013472

loop_
_symmetry_equiv_pos_as_xyz
'x, y, z'
'-x+1/2, -y, z+1/2'
'-x, y+1/2, -z+1/2'
'x+1/2, -y+1/2, -z'
'-x, -y, -z'
'x-1/2, y, -z-1/2'
'x, -y-1/2, z-1/2'
'-x-1/2, y-1/2, z'

loop_
_atom_site_label
_atom_site_fract_x
_atom_site_fract_y
_atom_site_fract_z
_atom_site_U_iso_or_equiv
_atom_site_adp_type
_atom_site_calc_flag
_atom_site_refinement_flags
_atom_site_occupancy
_atom_site_disorder_assembly
_atom_site_disorder_group
_atom_site_type_symbol
Br7 0.60519(5) 0.28836(4) 0.30348(4) 0.0604(2) Uani d . 1 . . Br
Br3 0.15095(5) 0.62456(4) 0.30105(4) 0.0592(2) Uani d . 1 . . Br
O2 0.3374(3) 0.5565(3) 0.4254(2) 0.0557(10) Uani d . 1 . . O
H2 0.391(5) 0.548(5) 0.464(4) 0.084 Uiso d . 1 . . H
O1 0.5205(3) 0.4465(2) 0.4124(2) 0.0550(9) Uani d . 1 . . O
C6 0.4460(4) 0.3779(3) 0.1767(3) 0.0406(11) Uani d . 1 . . C
C1 0.4591(4) 0.4479(3) 0.3405(3) 0.0374(10) Uani d . 1 . . C
C8 0.4958(5) 0.3019(3) 0.1084(3) 0.0540(13) Uani d . 1 . . C
H8 0.5362 0.2506 0.1444 0.065 Uiso calc R 1 . . H
C3 0.2815(4) 0.5395(3) 0.2722(3) 0.0393(10) Uani d . 1 . . C
C4 0.2878(5) 0.5125(3) 0.1798(3) 0.0474(13) Uani d . 1 . . C
H4 0.2357 0.5456 0.1406 0.057 Uiso calc R 1 . . H
C5 0.3605(4) 0.4439(4) 0.1391(3) 0.0472(12) Uani d . 1 . . C
H5 0.3525 0.4398 0.0757 0.057 Uiso calc R 1 . . H
C2 0.3561(4) 0.5149(3) 0.3420(3) 0.0394(11) Uani d . 1 . . C
C7 0.4876(4) 0.3820(3) 0.2659(3) 0.0360(10) Uani d . 1 . . C
C9 0.4008(6) 0.2516(4) 0.0513(4) 0.0691(16) Uani d . 1 . . C
H9B 0.3441 0.2197 0.0910 0.104 Uiso calc R 1 . . H
H9A 0.4379 0.2035 0.0122 0.104 Uiso calc R 1 . . H
H9C 0.3601 0.2998 0.0144 0.104 Uiso calc R 1 . . H
C10 0.5910(6) 0.3505(6) 0.0482(5) 0.110(3) Uani d . 1 . . C
H10A 0.6492 0.3828 0.0864 0.164 Uiso calc R 1 . . H
H10C 0.5535 0.3981 0.0088 0.164 Uiso calc R 1 . . H
H10B 0.6301 0.3012 0.0116 0.164 Uiso calc R 1 . . H

loop_
_atom_site_aniso_label
_atom_site_aniso_U_11
_atom_site_aniso_U_22
_atom_site_aniso_U_33
_atom_site_aniso_U_12
_atom_site_aniso_U_13
_atom_site_aniso_U_23
Br7 0.0608(4) 0.0574(4) 0.0631(4) 0.0144(3) -0.0172(3) -0.0059(3)
Br3 0.0546(4) 0.0563(3) 0.0667(4) 0.0143(2) 0.0017(3) -0.0055(3)
O2 0.060(2) 0.068(2) 0.039(2) 0.0088(19) 0.0000(16) -0.0139(18)
O1 0.062(2) 0.072(2) 0.0306(18) 0.0109(18) -0.0082(16) -0.0098(16)
C6 0.042(3) 0.046(3) 0.034(3) -0.005(2) 0.001(2) 0.000(2)
C1 0.039(3) 0.038(2) 0.035(2) -0.004(2) -0.001(2) 0.000(2)
C8 0.066(4) 0.058(3) 0.038(3) 0.010(3) -0.001(3) -0.012(2)
C3 0.039(3) 0.036(2) 0.043(3) 0.001(2) -0.001(2) -0.005(2)
C4 0.055(3) 0.047(3) 0.040(3) 0.003(2) -0.013(2) 0.004(2)
C5 0.055(3) 0.057(3) 0.029(3) 0.004(3) -0.007(2) -0.002(2)
C2 0.046(3) 0.039(3) 0.033(2) -0.005(2) 0.007(2) -0.005(2)
C7 0.036(3) 0.034(2) 0.038(2) -0.0047(19) 0.001(2) 0.003(2)
C9 0.087(5) 0.068(4) 0.052(3) -0.007(3) 0.003(3) -0.017(3)
C10 0.084(5) 0.130(6) 0.114(6) -0.031(4) 0.057(5) -0.069(5)

loop_
_atom_type_symbol
_atom_type_description
_atom_type_scat_dispersion_real
_atom_type_scat_dispersion_imag
_atom_type_scat_source
C C 0.0033 0.0016 'International Tables Vol C Tables 4.2.6.8 and 6.1.1.4'
H H 0.0000 0.0000 'International Tables Vol C Tables 4.2.6.8 and 6.1.1.4'
O O 0.0106 0.0060 'International Tables Vol C Tables 4.2.6.8 and 6.1.1.4'
Br Br -0.2901 2.4595 'International Tables Vol C Tables 4.2.6.8 and 6.1.1.4'

loop_
_geom_angle_atom_site_label_1
_geom_angle_atom_site_label_2
_geom_angle_atom_site_label_3
_geom_angle
_geom_angle_publ_flag
C2 O2 H2 116(5) ?
C7 C6 C5 124.3(4) yes
C7 C6 C8 121.0(4) yes
C5 C6 C8 114.6(4) yes
O1 C1 C7 120.1(4) ?
O1 C1 C2 115.2(4) yes
C7 C1 C2 124.7(4) yes
C9 C8 C10 111.4(5) ?
C9 C8 C6 114.0(4) ?
C10 C8 C6 109.4(4) ?
C9 C8 H8 107.2 ?
C10 C8 H8 107.2 ?
C6 C8 H8 107.2 ?
C2 C3 C4 128.9(4) yes
C2 C3 Br3 116.8(3) yes
C4 C3 Br3 114.2(3) ?
C5 C4 C3 128.7(4) yes
C5 C4 H4 115.7 ?
C3 C4 H4 115.7 ?
C4 C5 C6 131.3(4) yes
C4 C5 H5 114.4 ?
C6 C5 H5 114.4 ?
C3 C2 O2 118.4(4) yes
C3 C2 C1 128.4(4) yes
O2 C2 C1 113.1(4) ?
C6 C7 C1 131.3(4) yes
C6 C7 Br7 118.3(3) yes
C1 C7 Br7 110.4(3) ?
C8 C9 H9B 109.5 ?
C8 C9 H9A 109.5 ?
H9B C9 H9A 109.5 ?
C8 C9 H9C 109.5 ?
H9B C9 H9C 109.5 ?
H9A C9 H9C 109.5 ?
C8 C10 H10A 109.5 ?
C8 C10 H10C 109.5 ?
H10A C10 H10C 109.5 ?
C8 C10 H10B 109.5 ?
H10A C10 H10B 109.5 ?
H10C C10 H10B 109.5 ?

loop_
_geom_bond_atom_site_label_1
_geom_bond_atom_site_label_2
_geom_bond_site_symmetry_2
_geom_bond_distance
_geom_bond_publ_flag
Br7 C7 . 1.905(4) yes
Br3 C3 . 1.904(4) yes
O2 C2 . 1.355(5) yes
O2 H2 . 0.83(6) ?
O1 C1 . 1.252(5) yes
C6 C7 . 1.380(6) yes
C6 C5 . 1.417(6) yes
C6 C8 . 1.537(6) yes
C1 C7 . 1.444(6) yes
C1 C2 . 1.464(6) yes
C8 C9 . 1.509(7) yes
C8 C10 . 1.526(8) yes
C8 H8 . 0.9800 ?
C3 C2 . 1.355(6) yes
C3 C4 . 1.397(6) yes
C4 C5 . 1.369(6) yes
C4 H4 . 0.9300 ?
C5 H5 . 0.9300 ?
C9 H9B . 0.9600 ?
C9 H9A . 0.9600 ?
C9 H9C . 0.9600 ?
C10 H10A . 0.9600 ?
C10 H10C . 0.9600 ?
C10 H10B . 0.9600 ?

loop_
_geom_hbond_atom_site_label_D
_geom_hbond_atom_site_label_H
_geom_hbond_atom_site_label_A
_geom_hbond_site_symmetry_A
_geom_hbond_distance_DH
_geom_hbond_distance_HA
_geom_hbond_distance_DA
_geom_hbond_angle_DHA
O2 H2 O1 . 0.83(6) 2.17(9) 2.530(5) 110(5)
O2 H2 O1 5_666 0.83(6) 2.06(6) 2.845(5) 159(6)
C8 H8 Br7 . 0.98 2.50 3.097(5) 119
C9 H9B Br7 6_556 0.96 3.21 3.946(5) 135

loop_
_geom_torsion_atom_site_label_1
_geom_torsion_atom_site_label_2
_geom_torsion_atom_site_label_3
_geom_torsion_atom_site_label_4
_geom_torsion
_geom_torsion_publ_flag
C7 C6 C8 C9 136.0(5) ?
C5 C6 C8 C9 -46.8(6) ?
C7 C6 C8 C10 -98.5(6) ?
C5 C6 C8 C10 78.7(6) ?
C2 C3 C4 C5 10.2(9) yes
Br3 C3 C4 C5 -171.3(4) ?
C3 C4 C5 C6 2.8(9) yes
C7 C6 C5 C4 -11.4(8) yes
C8 C6 C5 C4 171.5(5) ?
C4 C3 C2 O2 174.7(5) ?
Br3 C3 C2 O2 -3.8(6) ?
C4 C3 C2 C1 -4.6(8) yes
Br3 C3 C2 C1 176.9(4) ?
O1 C1 C2 C3 172.7(4) ?
C7 C1 C2 C3 -11.2(7) ?
O1 C1 C2 O2 -6.7(6) yes
C7 C1 C2 O2 169.4(4) ?
C5 C6 C7 C1 0.3(8) yes
C8 C6 C7 C1 177.2(4) ?
C5 C6 C7 Br7 -178.7(4) ?
C8 C6 C7 Br7 -1.8(6) ?
O1 C1 C7 C6 -169.9(5) ?
C2 C1 C7 C6 14.2(7) yes
O1 C1 C7 Br7 9.2(5) ?
C2 C1 C7 Br7 -166.8(3) ?

loop_
_cod_related_entry_id
_cod_related_entry_database
_cod_related_entry_code
1 ChemSpider 546677
